data_4076737
loop_
_publ_author_name
'Abu Ali, Hijazi'
'Goldberg, Israel'
'Kaufmann, Dieter'
'Burmeister, Christian'
'Srebnik, Morris'

_publ_section_title
;
 Novel C1-Bridged Bisboronate Derivatives by Insertion of Diazoalkanes
 into Bis(pinacolato)diborane(4)&#x22A5;
;
_journal_issue 9
_journal_name_full Organometallics
_journal_page_first 1870
_journal_paper_doi 10.1021/om011012b
_journal_volume 21
_journal_year 2002
_chemical_formula_sum 'C20 H32 B2 O4'
_chemical_formula_weight 358.08
_chemical_name_systematic
; 
 ? 
;
_space_group_IT_number 14
_symmetry_cell_setting monoclinic
_symmetry_space_group_name_Hall '-P 2ybc'
_symmetry_space_group_name_H-M 'P 1 21/c 1'
_atom_sites_solution_hydrogens geom
_atom_sites_solution_primary direct
_atom_sites_solution_secondary difmap
_audit_creation_method SHELXL-97
_cell_angle_alpha 90.00
_cell_angle_beta 117.2450(6)
_cell_angle_gamma 90.00
_cell_formula_units_Z 4
_cell_length_a 13.0510(2)
_cell_length_b 14.5220(2)
_cell_length_c 12.4110(2)
_cell_measurement_reflns_used 4834
_cell_measurement_temperature 110(2)
_cell_measurement_theta_max 27.88
_cell_measurement_theta_min 2.81
_cell_volume 2091.25(6)
_computing_cell_refinement Denzo
_computing_data_collection 'Collect, Nonius B.V.'
_computing_data_reduction Denzo
_computing_structure_refinement 'SHELXL-97 (Sheldrick, 1997)'
_computing_structure_solution SIR-92
_diffrn_ambient_temperature 110(2)
_diffrn_detector_area_resol_mean '56 microns'
_diffrn_measured_fraction_theta_full 0.970
_diffrn_measured_fraction_theta_max 0.970
_diffrn_measurement_device_type 'Nonius KappaCCD'
_diffrn_measurement_method '1 deg. Phi scans'
_diffrn_radiation_monochromator graphite
_diffrn_radiation_source 'fine-focus sealed tube'
_diffrn_radiation_type MoK\a
_diffrn_radiation_wavelength 0.71073
_diffrn_reflns_av_R_equivalents 0.0000
_diffrn_reflns_av_sigmaI/netI 0.0358
_diffrn_reflns_limit_h_max 15
_diffrn_reflns_limit_h_min -17
_diffrn_reflns_limit_k_max 0
_diffrn_reflns_limit_k_min -17
_diffrn_reflns_limit_l_max 16
_diffrn_reflns_limit_l_min 0
_diffrn_reflns_number 4834
_diffrn_reflns_theta_full 27.88
_diffrn_reflns_theta_max 27.88
_diffrn_reflns_theta_min 2.81
_exptl_absorpt_coefficient_mu 0.075
_exptl_crystal_colour colorless
_exptl_crystal_density_diffrn 1.137
_exptl_crystal_density_method 'not measured'
_exptl_crystal_description prisms
_exptl_crystal_F_000 776
_exptl_crystal_size_max 0.25
_exptl_crystal_size_mid 0.20
_exptl_crystal_size_min 0.20
_refine_diff_density_max 0.315
_refine_diff_density_min -0.231
_refine_diff_density_rms 0.038
_refine_ls_extinction_method none
_refine_ls_goodness_of_fit_ref 1.000
_refine_ls_hydrogen_treatment constr
_refine_ls_matrix_type full
_refine_ls_number_parameters 244
_refine_ls_number_reflns 4834
_refine_ls_number_restraints 0
_refine_ls_restrained_S_all 1.000
_refine_ls_R_factor_all 0.0547
_refine_ls_R_factor_gt 0.0409
_refine_ls_shift/su_max 0.015
_refine_ls_shift/su_mean 0.002
_refine_ls_structure_factor_coef Fsqd
_refine_ls_weighting_details 'calc w=1/[\s^2^(Fo^2^)+(0.0430P)^2^+0.7886P] where P=(Fo^2^+2Fc^2^)/3'
_refine_ls_weighting_scheme calc
_refine_ls_wR_factor_gt 0.0959
_refine_ls_wR_factor_ref 0.1037
_reflns_number_gt 3964
_reflns_number_total 4834
_reflns_threshold_expression >2sigma(I)
_cod_data_source_file om011012b.cif
_cod_data_source_block 5c
_cod_original_cell_volume 2091.25(5)
_cod_original_sg_symbol_H-M P21/c
_cod_database_code 4076737

loop_
_symmetry_equiv_pos_as_xyz
'x, y, z'
'-x, y+1/2, -z+1/2'
'-x, -y, -z'
'x, -y-1/2, z-1/2'

loop_
_atom_site_label
_atom_site_type_symbol
_atom_site_fract_x
_atom_site_fract_y
_atom_site_fract_z
_atom_site_U_iso_or_equiv
_atom_site_adp_type
_atom_site_occupancy
_atom_site_symmetry_multiplicity
_atom_site_calc_flag
_atom_site_refinement_flags
B1 B 0.72659(11) 0.37100(9) -0.12794(11) 0.0183(3) Uani 1 1 d .
B2 B 0.68582(11) 0.54109(9) -0.19504(12) 0.0192(3) Uani 1 1 d .
O3 O 0.77454(7) 0.60073(6) -0.17231(7) 0.0237(2) Uani 1 1 d .
O4 O 0.59404(7) 0.55255(6) -0.30771(8) 0.0244(2) Uani 1 1 d .
O5 O 0.79961(7) 0.36217(5) -0.17887(7) 0.02075(19) Uani 1 1 d .
O6 O 0.69568(7) 0.28860(5) -0.09798(8) 0.02237(19) Uani 1 1 d .
C7 C 0.73975(10) 0.21595(8) -0.14783(11) 0.0204(2) Uani 1 1 d .
C8 C 0.83935(10) 0.26606(8) -0.16057(10) 0.0197(2) Uani 1 1 d .
C9 C 0.73046(10) 0.66976(8) -0.26877(11) 0.0218(2) Uani 1 1 d .
C10 C 0.63278(10) 0.61584(8) -0.37393(11) 0.0242(3) Uani 1 1 d .
C11 C 0.53173(11) 0.67497(10) -0.45839(13) 0.0333(3) Uani 1 1 d .
H11A H 0.4749 0.6364 -0.5227 0.050 Uiso 1 1 calc R
H11B H 0.5592 0.7229 -0.4944 0.050 Uiso 1 1 calc R
H11C H 0.4960 0.7037 -0.4125 0.050 Uiso 1 1 calc R
C12 C 0.67614(13) 0.55666(10) -0.44582(12) 0.0341(3) Uani 1 1 d .
H12A H 0.7406 0.5186 -0.3900 0.051 Uiso 1 1 calc R
H12B H 0.7020 0.5965 -0.4924 0.051 Uiso 1 1 calc R
H12C H 0.6137 0.5168 -0.5014 0.051 Uiso 1 1 calc R
C13 C 0.82785(11) 0.70185(9) -0.29446(12) 0.0264(3) Uani 1 1 d .
H13A H 0.8845 0.7361 -0.2244 0.040 Uiso 1 1 calc R
H13B H 0.7968 0.7419 -0.3659 0.040 Uiso 1 1 calc R
H13C H 0.8651 0.6483 -0.3096 0.040 Uiso 1 1 calc R
C14 C 0.68518(12) 0.74904(9) -0.22178(13) 0.0305(3) Uani 1 1 d .
H14A H 0.6211 0.7272 -0.2080 0.046 Uiso 1 1 calc R
H14B H 0.6583 0.7988 -0.2817 0.046 Uiso 1 1 calc R
H14C H 0.7471 0.7720 -0.1455 0.046 Uiso 1 1 calc R
C15 C 0.85713(12) 0.23571(9) -0.26749(12) 0.0298(3) Uani 1 1 d .
H15A H 0.7860 0.2457 -0.3427 0.045 Uiso 1 1 calc R
H15B H 0.8771 0.1702 -0.2594 0.045 Uiso 1 1 calc R
H15C H 0.9198 0.2716 -0.2696 0.045 Uiso 1 1 calc R
C16 C 0.95305(11) 0.26474(10) -0.04430(12) 0.0317(3) Uani 1 1 d .
H16A H 1.0073 0.3077 -0.0520 0.048 Uiso 1 1 calc R
H16B H 0.9854 0.2024 -0.0303 0.048 Uiso 1 1 calc R
H16C H 0.9395 0.2832 0.0241 0.048 Uiso 1 1 calc R
C17 C 0.64098(11) 0.18844(9) -0.26869(12) 0.0311(3) Uani 1 1 d .
H17A H 0.5761 0.1668 -0.2563 0.047 Uiso 1 1 calc R
H17B H 0.6663 0.1390 -0.3048 0.047 Uiso 1 1 calc R
H17C H 0.6168 0.2418 -0.3231 0.047 Uiso 1 1 calc R
C18 C 0.77672(13) 0.13480(9) -0.06180(12) 0.0311(3) Uani 1 1 d .
H18A H 0.8306 0.1558 0.0198 0.047 Uiso 1 1 calc R
H18B H 0.8146 0.0889 -0.0893 0.047 Uiso 1 1 calc R
H18C H 0.7089 0.1072 -0.0602 0.047 Uiso 1 1 calc R
C19 C 0.68430(9) 0.46716(8) -0.10221(10) 0.0188(2) Uani 1 1 d .
C20 C 0.55961(10) 0.45635(9) -0.11964(12) 0.0252(3) Uani 1 1 d .
H20A H 0.5583 0.4102 -0.0627 0.038 Uiso 1 1 calc R
H20B H 0.5091 0.4365 -0.2028 0.038 Uiso 1 1 calc R
H20C H 0.5325 0.5155 -0.1044 0.038 Uiso 1 1 calc R
C21 C 0.77079(10) 0.49353(8) 0.02779(10) 0.0195(2) Uani 1 1 d .
C22 C 0.88944(10) 0.49257(8) 0.06292(11) 0.0227(3) Uani 1 1 d .
H22 H 0.9149 0.4763 0.0050 0.027 Uiso 1 1 calc R
C23 C 0.97029(11) 0.51465(9) 0.17965(11) 0.0270(3) Uani 1 1 d .
H23 H 1.0501 0.5134 0.2009 0.032 Uiso 1 1 calc R
C24 C 0.93486(12) 0.53863(9) 0.26584(12) 0.0302(3) Uani 1 1 d .
H24 H 0.9900 0.5532 0.3463 0.036 Uiso 1 1 calc R
C25 C 0.81843(12) 0.54094(8) 0.23297(12) 0.0288(3) Uani 1 1 d .
H25 H 0.7936 0.5578 0.2912 0.035 Uiso 1 1 calc R
C26 C 0.73722(11) 0.51888(8) 0.11557(11) 0.0238(3) Uani 1 1 d .
H26 H 0.6576 0.5211 0.0947 0.029 Uiso 1 1 calc R

loop_
_atom_site_aniso_label
_atom_site_aniso_U_11
_atom_site_aniso_U_22
_atom_site_aniso_U_33
_atom_site_aniso_U_23
_atom_site_aniso_U_13
_atom_site_aniso_U_12
B1 0.0161(6) 0.0182(6) 0.0187(6) 0.0024(5) 0.0063(5) 0.0001(4)
B2 0.0169(6) 0.0156(6) 0.0255(6) -0.0003(5) 0.0100(5) 0.0015(5)
O3 0.0198(4) 0.0222(4) 0.0255(4) 0.0063(3) 0.0074(4) -0.0019(3)
O4 0.0203(4) 0.0231(4) 0.0270(4) 0.0051(3) 0.0085(4) -0.0024(3)
O5 0.0219(4) 0.0163(4) 0.0271(4) 0.0028(3) 0.0139(4) 0.0018(3)
O6 0.0267(4) 0.0159(4) 0.0306(5) 0.0012(3) 0.0184(4) 0.0012(3)
C7 0.0241(6) 0.0157(6) 0.0240(6) 0.0010(4) 0.0131(5) 0.0026(4)
C8 0.0205(6) 0.0161(6) 0.0223(6) 0.0021(4) 0.0097(5) 0.0029(4)
C9 0.0206(6) 0.0192(6) 0.0245(6) 0.0044(5) 0.0093(5) 0.0001(4)
C10 0.0223(6) 0.0228(6) 0.0259(6) 0.0041(5) 0.0098(5) -0.0021(5)
C11 0.0249(7) 0.0346(8) 0.0323(7) 0.0125(6) 0.0059(6) -0.0001(5)
C12 0.0414(8) 0.0326(8) 0.0304(7) -0.0050(6) 0.0182(6) -0.0033(6)
C13 0.0234(6) 0.0262(7) 0.0300(6) 0.0052(5) 0.0125(5) -0.0021(5)
C14 0.0366(7) 0.0194(6) 0.0397(8) -0.0016(5) 0.0210(6) -0.0016(5)
C15 0.0391(7) 0.0257(7) 0.0347(7) 0.0005(5) 0.0257(6) 0.0027(5)
C16 0.0214(6) 0.0298(7) 0.0352(7) -0.0014(6) 0.0056(6) 0.0043(5)
C17 0.0246(6) 0.0254(7) 0.0363(7) -0.0051(5) 0.0080(6) -0.0009(5)
C18 0.0470(8) 0.0190(6) 0.0344(7) 0.0062(5) 0.0247(7) 0.0065(5)
C19 0.0155(5) 0.0172(6) 0.0251(6) 0.0015(4) 0.0104(5) 0.0006(4)
C20 0.0186(6) 0.0229(6) 0.0359(7) 0.0035(5) 0.0140(5) 0.0005(4)
C21 0.0225(6) 0.0129(5) 0.0257(6) 0.0032(4) 0.0130(5) 0.0010(4)
C22 0.0221(6) 0.0217(6) 0.0261(6) 0.0012(5) 0.0126(5) -0.0018(4)
C23 0.0244(6) 0.0242(6) 0.0298(6) 0.0021(5) 0.0101(5) -0.0042(5)
C24 0.0392(7) 0.0209(6) 0.0252(6) -0.0004(5) 0.0102(6) -0.0042(5)
C25 0.0452(8) 0.0180(6) 0.0294(7) 0.0005(5) 0.0224(6) 0.0031(5)
C26 0.0287(6) 0.0158(6) 0.0329(6) 0.0041(5) 0.0193(5) 0.0037(4)

loop_
_atom_type_symbol
_atom_type_description
_atom_type_scat_dispersion_real
_atom_type_scat_dispersion_imag
_atom_type_scat_source
C C 0.0033 0.0016 'International Tables Vol C Tables 4.2.6.8 and 6.1.1.4'
H H 0.0000 0.0000 'International Tables Vol C Tables 4.2.6.8 and 6.1.1.4'
B B 0.0013 0.0007 'International Tables Vol C Tables 4.2.6.8 and 6.1.1.4'
O O 0.0106 0.0060 'International Tables Vol C Tables 4.2.6.8 and 6.1.1.4'

loop_
_geom_angle_atom_site_label_1
_geom_angle_atom_site_label_2
_geom_angle_atom_site_label_3
_geom_angle
O6 B1 O5 113.44(10)
O6 B1 C19 122.84(10)
O5 B1 C19 123.70(10)
O3 B2 O4 113.25(10)
O3 B2 C19 124.84(11)
O4 B2 C19 121.89(10)
B2 O3 C9 106.65(9)
B2 O4 C10 106.42(9)
B1 O5 C8 106.77(9)
B1 O6 C7 107.05(9)
O6 C7 C18 108.81(9)
O6 C7 C17 106.66(9)
C18 C7 C17 110.17(11)
O6 C7 C8 102.30(9)
C18 C7 C8 115.06(10)
C17 C7 C8 113.14(10)
O5 C8 C15 109.03(9)
O5 C8 C16 106.26(9)
C15 C8 C16 110.66(10)
O5 C8 C7 101.95(8)
C15 C8 C7 114.99(10)
C16 C8 C7 113.16(10)
O3 C9 C13 109.20(9)
O3 C9 C14 106.28(10)
C13 C9 C14 110.88(10)
O3 C9 C10 101.89(9)
C13 C9 C10 114.94(10)
C14 C9 C10 112.85(10)
O4 C10 C11 109.11(10)
O4 C10 C12 106.87(10)
C11 C10 C12 110.65(11)
O4 C10 C9 101.86(9)
C11 C10 C9 114.43(11)
C12 C10 C9 113.22(10)
C10 C11 H11A 109.5
C10 C11 H11B 109.5
H11A C11 H11B 109.5
C10 C11 H11C 109.5
H11A C11 H11C 109.5
H11B C11 H11C 109.5
C10 C12 H12A 109.5
C10 C12 H12B 109.5
H12A C12 H12B 109.5
C10 C12 H12C 109.5
H12A C12 H12C 109.5
H12B C12 H12C 109.5
C9 C13 H13A 109.5
C9 C13 H13B 109.5
H13A C13 H13B 109.5
C9 C13 H13C 109.5
H13A C13 H13C 109.5
H13B C13 H13C 109.5
C9 C14 H14A 109.5
C9 C14 H14B 109.5
H14A C14 H14B 109.5
C9 C14 H14C 109.5
H14A C14 H14C 109.5
H14B C14 H14C 109.5
C8 C15 H15A 109.5
C8 C15 H15B 109.5
H15A C15 H15B 109.5
C8 C15 H15C 109.5
H15A C15 H15C 109.5
H15B C15 H15C 109.5
C8 C16 H16A 109.5
C8 C16 H16B 109.5
H16A C16 H16B 109.5
C8 C16 H16C 109.5
H16A C16 H16C 109.5
H16B C16 H16C 109.5
C7 C17 H17A 109.5
C7 C17 H17B 109.5
H17A C17 H17B 109.5
C7 C17 H17C 109.5
H17A C17 H17C 109.5
H17B C17 H17C 109.5
C7 C18 H18A 109.5
C7 C18 H18B 109.5
H18A C18 H18B 109.5
C7 C18 H18C 109.5
H18A C18 H18C 109.5
H18B C18 H18C 109.5
C21 C19 C20 113.09(10)
C21 C19 B2 110.35(9)
C20 C19 B2 109.27(9)
C21 C19 B1 105.96(9)
C20 C19 B1 108.83(9)
B2 C19 B1 109.23(9)
C19 C20 H20A 109.5
C19 C20 H20B 109.5
H20A C20 H20B 109.5
C19 C20 H20C 109.5
H20A C20 H20C 109.5
H20B C20 H20C 109.5
C26 C21 C22 117.11(11)
C26 C21 C19 122.90(10)
C22 C21 C19 119.99(10)
C23 C22 C21 121.79(11)
C23 C22 H22 119.1
C21 C22 H22 119.1
C22 C23 C24 120.05(12)
C22 C23 H23 120.0
C24 C23 H23 120.0
C25 C24 C23 119.16(12)
C25 C24 H24 120.4
C23 C24 H24 120.4
C24 C25 C26 120.75(12)
C24 C25 H25 119.6
C26 C25 H25 119.6
C25 C26 C21 121.13(12)
C25 C26 H26 119.4
C21 C26 H26 119.4

loop_
_geom_bond_atom_site_label_1
_geom_bond_atom_site_label_2
_geom_bond_distance
B1 O6 1.3675(15)
B1 O5 1.3695(15)
B1 C19 1.5868(17)
B2 O3 1.3680(15)
B2 O4 1.3727(16)
B2 C19 1.5815(17)
O3 C9 1.4624(14)
O4 C10 1.4683(14)
O5 C8 1.4700(13)
O6 C7 1.4672(14)
C7 C18 1.5133(17)
C7 C17 1.5168(17)
C7 C8 1.5597(16)
C8 C15 1.5135(16)
C8 C16 1.5244(17)
C9 C13 1.5183(16)
C9 C14 1.5265(17)
C9 C10 1.5551(17)
C10 C11 1.5197(17)
C10 C12 1.5223(18)
C11 H11A 0.9800
C11 H11B 0.9800
C11 H11C 0.9800
C12 H12A 0.9800
C12 H12B 0.9800
C12 H12C 0.9800
C13 H13A 0.9800
C13 H13B 0.9800
C13 H13C 0.9800
C14 H14A 0.9800
C14 H14B 0.9800
C14 H14C 0.9800
C15 H15A 0.9800
C15 H15B 0.9800
C15 H15C 0.9800
C16 H16A 0.9800
C16 H16B 0.9800
C16 H16C 0.9800
C17 H17A 0.9800
C17 H17B 0.9800
C17 H17C 0.9800
C18 H18A 0.9800
C18 H18B 0.9800
C18 H18C 0.9800
C19 C21 1.5352(16)
C19 C20 1.5483(15)
C20 H20A 0.9800
C20 H20B 0.9800
C20 H20C 0.9800
C21 C26 1.3968(16)
C21 C22 1.4036(16)
C22 C23 1.3840(17)
C22 H22 0.9500
C23 C24 1.3901(19)
C23 H23 0.9500
C24 C25 1.382(2)
C24 H24 0.9500
C25 C26 1.3910(18)
C25 H25 0.9500
C26 H26 0.9500

loop_
_geom_torsion_atom_site_label_1
_geom_torsion_atom_site_label_2
_geom_torsion_atom_site_label_3
_geom_torsion_atom_site_label_4
_geom_torsion
O4 B2 O3 C9 11.37(13)
C19 B2 O3 C9 -167.13(11)
O3 B2 O4 C10 9.88(13)
C19 B2 O4 C10 -171.58(10)
O6 B1 O5 C8 -11.65(13)
C19 B1 O5 C8 166.66(10)
O5 B1 O6 C7 -8.05(13)
C19 B1 O6 C7 173.62(10)
B1 O6 C7 C18 144.88(11)
B1 O6 C7 C17 -96.30(11)
B1 O6 C7 C8 22.72(11)
B1 O5 C8 C15 146.66(10)
B1 O5 C8 C16 -94.05(11)
B1 O5 C8 C7 24.67(11)
O6 C7 C8 O5 -28.44(10)
C18 C7 C8 O5 -146.23(10)
C17 C7 C8 O5 85.91(11)
O6 C7 C8 C15 -146.23(10)
C18 C7 C8 C15 95.98(13)
C17 C7 C8 C15 -31.88(14)
O6 C7 C8 C16 85.26(11)
C18 C7 C8 C16 -32.53(14)
C17 C7 C8 C16 -160.40(10)
B2 O3 C9 C13 -148.05(10)
B2 O3 C9 C14 92.29(11)
B2 O3 C9 C10 -26.07(11)
B2 O4 C10 C11 -146.48(11)
B2 O4 C10 C12 93.85(11)
B2 O4 C10 C9 -25.15(11)
O3 C9 C10 O4 30.83(11)
C13 C9 C10 O4 148.77(10)
C14 C9 C10 O4 -82.73(11)
O3 C9 C10 C11 148.39(10)
C13 C9 C10 C11 -93.67(13)
C14 C9 C10 C11 34.84(14)
O3 C9 C10 C12 -83.56(12)
C13 C9 C10 C12 34.39(14)
C14 C9 C10 C12 162.89(11)
O3 B2 C19 C21 20.85(15)
O4 B2 C19 C21 -157.52(11)
O3 B2 C19 C20 145.80(12)
O4 B2 C19 C20 -32.57(15)
O3 B2 C19 B1 -95.25(13)
O4 B2 C19 B1 86.38(13)
O6 B1 C19 C21 86.45(13)
O5 B1 C19 C21 -91.70(13)
O6 B1 C19 C20 -35.45(15)
O5 B1 C19 C20 146.40(11)
O6 B1 C19 B2 -154.67(11)
O5 B1 C19 B2 27.17(15)
C20 C19 C21 C26 -9.29(15)
B2 C19 C21 C26 113.45(12)
B1 C19 C21 C26 -128.42(11)
C20 C19 C21 C22 170.53(10)
B2 C19 C21 C22 -66.73(13)
B1 C19 C21 C22 51.39(13)
C26 C21 C22 C23 0.73(17)
C19 C21 C22 C23 -179.10(11)
C21 C22 C23 C24 0.00(19)
C22 C23 C24 C25 -0.65(19)
C23 C24 C25 C26 0.55(19)
C24 C25 C26 C21 0.21(18)
C22 C21 C26 C25 -0.83(17)
C19 C21 C26 C25 178.99(11)

loop_
_cod_related_entry_id
_cod_related_entry_database
_cod_related_entry_code
1 ChemSpider 21158837
